data_7153790
loop_
_publ_author_name
'Pike, Sarah J.'
'Raftery, James'
'Webb, Simon J.'
'Clayden, Jonathan'

_publ_section_title
;
 Conformational analysis of helical aminoisobutyric acid (Aib) oligomers
 bearing C-terminal ester Schellman motifs.
;
_journal_issue 24
_journal_name_full 'Organic &amp; biomolecular chemistry'
_journal_page_first 4124
_journal_page_last 4131
_journal_paper_doi 10.1039/c4ob00268g
_journal_volume 12
_journal_year 2014
_chemical_formula_sum 'C20 H36 N6 O5'
_chemical_formula_weight 440.55
_chemical_name_systematic
; 
 ? 
;
_space_group_IT_number 2
_symmetry_cell_setting triclinic
_symmetry_space_group_name_Hall '-P 1'
_symmetry_space_group_name_H-M 'P -1'
_atom_sites_solution_hydrogens geom
_atom_sites_solution_primary direct
_atom_sites_solution_secondary difmap
_audit_creation_method SHELXL-97
_cell_angle_alpha 108.580(3)
_cell_angle_beta 96.720(3)
_cell_angle_gamma 104.173(3)
_cell_formula_units_Z 4
_cell_length_a 11.2952(7)
_cell_length_b 12.9363(9)
_cell_length_c 18.6722(12)
_cell_measurement_reflns_used 9962
_cell_measurement_temperature 100(2)
_cell_measurement_theta_max 72.30
_cell_measurement_theta_min 3.72
_cell_volume 2450.3(3)
_computing_cell_refinement 'Bruker SAINT'
_computing_data_collection 'Bruker APEX2'
_computing_data_reduction 'Bruker SAINT'
_computing_molecular_graphics 'Bruker SHELXTL'
_computing_publication_material 'Bruker SHELXTL'
_computing_structure_refinement 'SHELXL-97 (Sheldrick, 2008)'
_computing_structure_solution 'SHELXS-97 (Sheldrick, 2008)'
_diffrn_ambient_temperature 100(2)
_diffrn_measured_fraction_theta_full 0.957
_diffrn_measured_fraction_theta_max 0.941
_diffrn_measurement_device_type 'Bruker APEX-II CCD'
_diffrn_measurement_method '\f and \w scans'
_diffrn_radiation_monochromator graphite
_diffrn_radiation_source 'fine-focus sealed tube'
_diffrn_radiation_type CuK\a
_diffrn_radiation_wavelength 1.54178
_diffrn_reflns_av_R_equivalents 0.0457
_diffrn_reflns_av_sigmaI/netI 0.0636
_diffrn_reflns_limit_h_max 13
_diffrn_reflns_limit_h_min -13
_diffrn_reflns_limit_k_max 15
_diffrn_reflns_limit_k_min -15
_diffrn_reflns_limit_l_max 23
_diffrn_reflns_limit_l_min -22
_diffrn_reflns_number 20090
_diffrn_reflns_theta_full 66.60
_diffrn_reflns_theta_max 72.36
_diffrn_reflns_theta_min 2.55
_exptl_absorpt_coefficient_mu 0.715
_exptl_absorpt_correction_T_max 0.8761
_exptl_absorpt_correction_T_min 0.653006
_exptl_absorpt_correction_type multi-scan
_exptl_absorpt_process_details SADABS
_exptl_crystal_colour white
_exptl_crystal_density_diffrn 1.194
_exptl_crystal_density_method 'not measured'
_exptl_crystal_description block
_exptl_crystal_F_000 952
_exptl_crystal_size_max 0.25
_exptl_crystal_size_mid 0.22
_exptl_crystal_size_min 0.19
_refine_diff_density_max 0.666
_refine_diff_density_min -0.476
_refine_diff_density_rms 0.072
_refine_ls_extinction_method none
_refine_ls_goodness_of_fit_ref 1.097
_refine_ls_hydrogen_treatment mixed
_refine_ls_matrix_type full
_refine_ls_number_parameters 605
_refine_ls_number_reflns 9107
_refine_ls_number_restraints 0
_refine_ls_restrained_S_all 1.097
_refine_ls_R_factor_all 0.0733
_refine_ls_R_factor_gt 0.0690
_refine_ls_shift/su_max 0.000
_refine_ls_shift/su_mean 0.000
_refine_ls_structure_factor_coef Fsqd
_refine_ls_weighting_details 'calc w=1/[\s^2^(Fo^2^)+(0.0652P)^2^+3.5754P] where P=(Fo^2^+2Fc^2^)/3'
_refine_ls_weighting_scheme calc
_refine_ls_wR_factor_gt 0.1838
_refine_ls_wR_factor_ref 0.1897
_reflns_number_gt 8334
_reflns_number_total 9107
_reflns_threshold_expression >2sigma(I)
_cod_data_source_file c4ob00268g2.cif
_cod_data_source_block s3770ma
_cod_depositor_comments
;
The following automatic conversions were performed:

'_symmetry_cell_setting' value 'Triclinic' changed to 'triclinic'
according to
/usr/data/users/saulius/crontab/automatic-downloads/rss-feeds/RSC/lib/dictionaries/cif_core.dic
dictionary named 'cif_core.dic' version 2.4.2 from 2011-04-26.

Automatic conversion script
Id: cif_fix_values 2281 2013-09-26 08:29:07Z andrius 

 Adding full bibliography for 7153788--7153792.cif.
;
_cod_original_sg_symbol_H-M P-1
_cod_database_code 7153790

loop_
_symmetry_equiv_pos_as_xyz
'x, y, z'
'-x, -y, -z'

loop_
_atom_site_label
_atom_site_type_symbol
_atom_site_fract_x
_atom_site_fract_y
_atom_site_fract_z
_atom_site_U_iso_or_equiv
_atom_site_adp_type
_atom_site_occupancy
_atom_site_symmetry_multiplicity
_atom_site_calc_flag
_atom_site_refinement_flags
C1 C 0.5083(2) 0.7438(2) 0.20307(15) 0.0251(5) Uani 1 1 d .
C2 C 0.5457(3) 0.8359(2) 0.16779(19) 0.0341(6) Uani 1 1 d .
H2A H 0.5277 0.7999 0.1113 0.051 Uiso 1 1 calc R
H2B H 0.6352 0.8762 0.1868 0.051 Uiso 1 1 calc R
H2C H 0.4980 0.8904 0.1827 0.051 Uiso 1 1 calc R
C3 C 0.5278(4) 0.7990(3) 0.29097(19) 0.0458(8) Uani 1 1 d .
H3A H 0.4756 0.8499 0.3035 0.069 Uiso 1 1 calc R
H3B H 0.6159 0.8431 0.3129 0.069 Uiso 1 1 calc R
H3C H 0.5044 0.7392 0.3129 0.069 Uiso 1 1 calc R
C4 C 0.5928(2) 0.6661(2) 0.18333(15) 0.0242(5) Uani 1 1 d .
C5 C 0.6090(2) 0.4751(2) 0.11124(14) 0.0213(5) Uani 1 1 d .
C6 C 0.6751(3) 0.5119(3) 0.05262(17) 0.0359(7) Uani 1 1 d .
H6A H 0.6127 0.5049 0.0088 0.054 Uiso 1 1 calc R
H6B H 0.7272 0.4628 0.0341 0.054 Uiso 1 1 calc R
H6C H 0.7277 0.5915 0.0772 0.054 Uiso 1 1 calc R
C7 C 0.5159(3) 0.3556(2) 0.07193(16) 0.0300(6) Uani 1 1 d .
H7A H 0.4718 0.3343 0.1097 0.045 Uiso 1 1 calc R
H7B H 0.5608 0.3005 0.0512 0.045 Uiso 1 1 calc R
H7C H 0.4554 0.3552 0.0296 0.045 Uiso 1 1 calc R
C8 C 0.7081(2) 0.4694(2) 0.17307(14) 0.0200(5) Uani 1 1 d .
C9 C 0.7830(2) 0.4997(2) 0.30908(14) 0.0212(5) Uani 1 1 d .
C10 C 0.7880(2) 0.3801(2) 0.30080(15) 0.0255(5) Uani 1 1 d .
H10A H 0.7067 0.3342 0.3034 0.038 Uiso 1 1 calc R
H10B H 0.8525 0.3848 0.3427 0.038 Uiso 1 1 calc R
H10C H 0.8081 0.3442 0.2509 0.038 Uiso 1 1 calc R
C11 C 0.7449(3) 0.5559(2) 0.38493(14) 0.0272(5) Uani 1 1 d .
H11A H 0.7418 0.6326 0.3891 0.041 Uiso 1 1 calc R
H11B H 0.8063 0.5615 0.4287 0.041 Uiso 1 1 calc R
H11C H 0.6624 0.5094 0.3854 0.041 Uiso 1 1 calc R
C12 C 0.9123(2) 0.5776(2) 0.31212(14) 0.0227(5) Uani 1 1 d .
C13 C 1.0291(2) 0.7621(2) 0.30696(15) 0.0249(5) Uani 1 1 d .
C14 C 1.1032(3) 0.7250(3) 0.24487(17) 0.0355(6) Uani 1 1 d .
H14A H 1.1242 0.6566 0.2467 0.053 Uiso 1 1 calc R
H14B H 1.1803 0.7868 0.2544 0.053 Uiso 1 1 calc R
H14C H 1.0527 0.7078 0.1938 0.053 Uiso 1 1 calc R
C15 C 0.9942(3) 0.8680(2) 0.30361(18) 0.0330(6) Uani 1 1 d .
H15A H 0.9468 0.8511 0.2517 0.049 Uiso 1 1 calc R
H15B H 1.0705 0.9316 0.3154 0.049 Uiso 1 1 calc R
H15C H 0.9431 0.8891 0.3416 0.049 Uiso 1 1 calc R
C16 C 1.1113(2) 0.7949(2) 0.38704(15) 0.0257(5) Uani 1 1 d .
C17 C 1.0988(3) 0.8372(3) 0.52318(16) 0.0348(6) Uani 1 1 d .
C18 C 0.9867(3) 0.8364(3) 0.56096(18) 0.0397(7) Uani 1 1 d .
H18A H 0.9492 0.8937 0.5529 0.060 Uiso 1 1 calc R
H18B H 1.0136 0.8545 0.6165 0.060 Uiso 1 1 calc R
H18C H 0.9248 0.7606 0.5378 0.060 Uiso 1 1 calc R
C19 C 1.1562(3) 0.7469(3) 0.5305(2) 0.0502(8) Uani 1 1 d .
H19A H 1.0927 0.6719 0.5083 0.075 Uiso 1 1 calc R
H19B H 1.1887 0.7632 0.5852 0.075 Uiso 1 1 calc R
H19C H 1.2247 0.7467 0.5028 0.075 Uiso 1 1 calc R
C20 C 1.1918(3) 0.9566(3) 0.55445(18) 0.0399(7) Uani 1 1 d .
H20A H 1.2646 0.9556 0.5307 0.060 Uiso 1 1 calc R
H20B H 1.2186 0.9809 0.6107 0.060 Uiso 1 1 calc R
H20C H 1.1521 1.0100 0.5421 0.060 Uiso 1 1 calc R
C21 C -0.1794(2) 0.1027(2) 0.12805(15) 0.0256(5) Uani 1 1 d .
C22 C -0.2114(3) -0.0195(2) 0.06993(17) 0.0333(6) Uani 1 1 d .
H22A H -0.2918 -0.0652 0.0740 0.050 Uiso 1 1 calc R
H22B H -0.1460 -0.0532 0.0812 0.050 Uiso 1 1 calc R
H22C H -0.2170 -0.0182 0.0175 0.050 Uiso 1 1 calc R
C23 C -0.1639(3) 0.1055(2) 0.21115(17) 0.0356(7) Uani 1 1 d .
H23A H -0.1369 0.1851 0.2471 0.053 Uiso 1 1 calc R
H23B H -0.1009 0.0684 0.2206 0.053 Uiso 1 1 calc R
H23C H -0.2438 0.0650 0.2190 0.053 Uiso 1 1 calc R
C24 C -0.0552(2) 0.1727(2) 0.11835(14) 0.0215(5) Uani 1 1 d .
C25 C 0.0594(2) 0.3377(2) 0.08956(14) 0.0196(5) Uani 1 1 d .
C26 C 0.0359(2) 0.4466(2) 0.08430(15) 0.0246(5) Uani 1 1 d .
H26A H -0.0381 0.4263 0.0437 0.037 Uiso 1 1 calc R
H26B H 0.1086 0.4913 0.0719 0.037 Uiso 1 1 calc R
H26C H 0.0220 0.4919 0.1339 0.037 Uiso 1 1 calc R
C27 C 0.0820(3) 0.2663(2) 0.01220(15) 0.0283(6) Uani 1 1 d .
H27A H 0.0948 0.1956 0.0155 0.042 Uiso 1 1 calc R
H27B H 0.1563 0.3103 0.0006 0.042 Uiso 1 1 calc R
H27C H 0.0092 0.2475 -0.0290 0.042 Uiso 1 1 calc R
C28 C 0.1773(2) 0.37341(19) 0.15366(14) 0.0185(5) Uani 1 1 d .
C29 C 0.2622(2) 0.4199(2) 0.29186(14) 0.0211(5) Uani 1 1 d .
C30 C 0.2044(3) 0.4046(2) 0.35976(15) 0.0275(6) Uani 1 1 d .
H30A H 0.1538 0.4567 0.3738 0.041 Uiso 1 1 calc R
H30B H 0.2711 0.4219 0.4042 0.041 Uiso 1 1 calc R
H30C H 0.1514 0.3256 0.3445 0.041 Uiso 1 1 calc R
C31 C 0.3419(2) 0.5429(2) 0.31304(15) 0.0257(5) Uani 1 1 d .
H31A H 0.3710 0.5529 0.2675 0.039 Uiso 1 1 calc R
H31B H 0.4141 0.5606 0.3543 0.039 Uiso 1 1 calc R
H31C H 0.2921 0.5945 0.3309 0.039 Uiso 1 1 calc R
C32 C 0.3430(2) 0.3376(2) 0.27383(13) 0.0207(5) Uani 1 1 d .
C33 C 0.3423(2) 0.1373(2) 0.21890(14) 0.0230(5) Uani 1 1 d .
C34 C 0.2404(3) 0.0219(2) 0.19097(17) 0.0316(6) Uani 1 1 d .
H34A H 0.1927 0.0187 0.2312 0.047 Uiso 1 1 calc R
H34B H 0.2792 -0.0399 0.1801 0.047 Uiso 1 1 calc R
H34C H 0.1843 0.0130 0.1438 0.047 Uiso 1 1 calc R
C35 C 0.4205(3) 0.1427(2) 0.15848(15) 0.0291(6) Uani 1 1 d .
H35A H 0.3679 0.1388 0.1115 0.044 Uiso 1 1 calc R
H35B H 0.4552 0.0783 0.1464 0.044 Uiso 1 1 calc R
H35C H 0.4888 0.2146 0.1787 0.044 Uiso 1 1 calc R
C36 C 0.4282(2) 0.1492(2) 0.29374(15) 0.0237(5) Uani 1 1 d .
C37 C 0.4420(3) 0.1945(3) 0.43205(16) 0.0338(6) Uani 1 1 d .
C38 C 0.4855(3) 0.0941(3) 0.43648(18) 0.0385(7) Uani 1 1 d .
H38A H 0.4132 0.0258 0.4208 0.058 Uiso 1 1 calc R
H38B H 0.5280 0.1114 0.4897 0.058 Uiso 1 1 calc R
H38C H 0.5434 0.0804 0.4019 0.058 Uiso 1 1 calc R
C39 C 0.5458(3) 0.3052(3) 0.45554(18) 0.0418(7) Uani 1 1 d .
H39A H 0.6048 0.2960 0.4212 0.063 Uiso 1 1 calc R
H39B H 0.5894 0.3259 0.5090 0.063 Uiso 1 1 calc R
H39C H 0.5105 0.3658 0.4517 0.063 Uiso 1 1 calc R
C40 C 0.3438(4) 0.2096(4) 0.47969(19) 0.0496(9) Uani 1 1 d .
H40A H 0.3148 0.2734 0.4757 0.074 Uiso 1 1 calc R
H40B H 0.3798 0.2258 0.5339 0.074 Uiso 1 1 calc R
H40C H 0.2731 0.1394 0.4603 0.074 Uiso 1 1 calc R
N1 N 0.2410(2) 0.7200(2) 0.08963(16) 0.0396(6) Uani 1 1 d .
N2 N 0.3108(2) 0.70180(18) 0.12912(13) 0.0260(5) Uani 1 1 d .
N3 N 0.3752(2) 0.67289(19) 0.17225(14) 0.0280(5) Uani 1 1 d .
N4 N 0.53806(19) 0.55375(18) 0.14505(12) 0.0197(4) Uani 1 1 d .
N5 N 0.69077(19) 0.49742(17) 0.24582(12) 0.0192(4) Uani 1 1 d .
N6 N 0.9135(2) 0.67238(19) 0.29626(13) 0.0246(5) Uani 1 1 d .
N7 N -0.4005(3) 0.1073(3) -0.00723(17) 0.0541(8) Uani 1 1 d .
N8 N -0.3382(2) 0.1268(2) 0.05081(14) 0.0322(5) Uani 1 1 d .
N9 N -0.2800(2) 0.1561(2) 0.11748(13) 0.0289(5) Uani 1 1 d .
N10 N -0.05048(19) 0.27218(17) 0.10810(12) 0.0190(4) Uani 1 1 d .
N11 N 0.1587(2) 0.38736(18) 0.22583(12) 0.0197(4) Uani 1 1 d .
N12 N 0.2802(2) 0.22676(18) 0.23468(12) 0.0215(4) Uani 1 1 d .
O1 O 0.70610(17) 0.71028(17) 0.20283(13) 0.0364(5) Uani 1 1 d .
O2 O 0.79859(16) 0.43996(16) 0.15443(10) 0.0257(4) Uani 1 1 d .
O3 O 1.00854(17) 0.55842(17) 0.33449(11) 0.0296(4) Uani 1 1 d .
O4 O 1.22312(17) 0.8168(2) 0.39818(13) 0.0388(5) Uani 1 1 d .
O5 O 1.04221(16) 0.80555(17) 0.44126(10) 0.0290(4) Uani 1 1 d .
O6 O 0.03539(17) 0.13636(15) 0.12113(11) 0.0281(4) Uani 1 1 d .
O7 O 0.28127(15) 0.39002(15) 0.13839(10) 0.0232(4) Uani 1 1 d .
O8 O 0.45556(16) 0.37135(15) 0.30026(10) 0.0261(4) Uani 1 1 d .
O9 O 0.52914(18) 0.13461(18) 0.29525(11) 0.0322(4) Uani 1 1 d .
O10 O 0.37045(18) 0.16885(16) 0.35312(10) 0.0281(4) Uani 1 1 d .
H11 H 0.088(3) 0.380(2) 0.2321(17) 0.018(7) Uiso 1 1 d .
H12 H 0.210(3) 0.208(3) 0.2139(18) 0.021(7) Uiso 1 1 d .
H10 H -0.114(3) 0.296(3) 0.1085(18) 0.029(8) Uiso 1 1 d .
H4 H 0.461(3) 0.524(2) 0.1397(15) 0.011(6) Uiso 1 1 d .
H5 H 0.622(3) 0.500(3) 0.2541(18) 0.026(8) Uiso 1 1 d .
H6 H 0.845(3) 0.679(3) 0.276(2) 0.037(9) Uiso 1 1 d .

loop_
_atom_site_aniso_label
_atom_site_aniso_U_11
_atom_site_aniso_U_22
_atom_site_aniso_U_33
_atom_site_aniso_U_23
_atom_site_aniso_U_13
_atom_site_aniso_U_12
C1 0.0236(12) 0.0209(12) 0.0296(13) 0.0099(11) 0.0033(10) 0.0045(10)
C2 0.0289(14) 0.0273(14) 0.0527(18) 0.0235(14) 0.0075(13) 0.0083(11)
C3 0.055(2) 0.0319(16) 0.0323(16) 0.0005(13) 0.0080(15) -0.0043(15)
C4 0.0240(12) 0.0259(13) 0.0247(12) 0.0139(11) 0.0004(10) 0.0070(10)
C5 0.0213(11) 0.0270(13) 0.0189(11) 0.0095(10) 0.0047(9) 0.0111(10)
C6 0.0319(14) 0.064(2) 0.0297(14) 0.0292(15) 0.0142(12) 0.0268(14)
C7 0.0264(13) 0.0292(14) 0.0280(13) 0.0010(11) -0.0030(11) 0.0135(11)
C8 0.0195(11) 0.0197(12) 0.0204(11) 0.0078(10) 0.0027(9) 0.0049(9)
C9 0.0229(12) 0.0231(12) 0.0173(11) 0.0073(10) 0.0006(9) 0.0081(10)
C10 0.0299(13) 0.0237(13) 0.0229(12) 0.0106(10) 0.0006(10) 0.0073(11)
C11 0.0272(13) 0.0341(14) 0.0168(11) 0.0052(11) 0.0029(10) 0.0090(11)
C12 0.0243(12) 0.0237(12) 0.0184(11) 0.0056(10) 0.0012(10) 0.0084(10)
C13 0.0226(12) 0.0235(13) 0.0252(13) 0.0072(11) 0.0025(10) 0.0041(10)
C14 0.0388(16) 0.0329(15) 0.0299(14) 0.0078(12) 0.0123(12) 0.0044(13)
C15 0.0288(14) 0.0256(14) 0.0410(16) 0.0117(12) 0.0027(12) 0.0045(11)
C16 0.0190(12) 0.0299(14) 0.0263(13) 0.0088(11) 0.0057(10) 0.0051(10)
C17 0.0274(14) 0.0439(17) 0.0253(14) 0.0119(13) -0.0005(11) 0.0007(13)
C18 0.0362(16) 0.0465(18) 0.0287(15) 0.0108(14) 0.0080(12) 0.0022(14)
C19 0.0462(19) 0.058(2) 0.0418(18) 0.0218(17) -0.0019(15) 0.0073(17)
C20 0.0319(15) 0.0444(18) 0.0308(15) 0.0091(14) 0.0015(12) -0.0023(13)
C21 0.0282(13) 0.0200(12) 0.0256(13) 0.0076(11) 0.0064(10) 0.0024(10)
C22 0.0346(15) 0.0214(13) 0.0354(15) 0.0046(12) 0.0095(12) 0.0005(11)
C23 0.0555(19) 0.0232(13) 0.0292(14) 0.0126(12) 0.0132(13) 0.0076(13)
C24 0.0235(12) 0.0192(12) 0.0187(11) 0.0058(10) 0.0011(9) 0.0042(10)
C25 0.0186(11) 0.0228(12) 0.0190(11) 0.0092(10) 0.0044(9) 0.0066(9)
C26 0.0226(12) 0.0275(13) 0.0286(13) 0.0167(11) 0.0043(10) 0.0079(10)
C27 0.0273(13) 0.0341(14) 0.0214(12) 0.0073(11) 0.0073(10) 0.0084(11)
C28 0.0189(11) 0.0149(11) 0.0232(12) 0.0086(9) 0.0042(9) 0.0057(9)
C29 0.0222(12) 0.0232(12) 0.0199(11) 0.0099(10) 0.0037(10) 0.0077(10)
C30 0.0334(14) 0.0349(15) 0.0225(12) 0.0148(11) 0.0093(11) 0.0171(12)
C31 0.0292(13) 0.0213(12) 0.0241(12) 0.0067(10) 0.0005(10) 0.0074(11)
C32 0.0248(12) 0.0225(12) 0.0171(11) 0.0101(10) 0.0041(9) 0.0073(10)
C33 0.0257(12) 0.0210(12) 0.0231(12) 0.0093(10) 0.0018(10) 0.0081(10)
C34 0.0333(14) 0.0233(13) 0.0375(15) 0.0120(12) 0.0013(12) 0.0090(11)
C35 0.0352(14) 0.0335(14) 0.0209(12) 0.0098(11) 0.0060(11) 0.0140(12)
C36 0.0291(13) 0.0224(12) 0.0225(12) 0.0098(10) 0.0060(10) 0.0103(10)
C37 0.0415(16) 0.0476(17) 0.0230(13) 0.0172(13) 0.0080(12) 0.0256(14)
C38 0.0460(17) 0.0474(18) 0.0341(15) 0.0247(14) 0.0072(13) 0.0223(15)
C39 0.0510(19) 0.0459(18) 0.0282(15) 0.0109(14) 0.0014(13) 0.0207(16)
C40 0.063(2) 0.074(2) 0.0356(17) 0.0306(17) 0.0240(16) 0.042(2)
N1 0.0347(13) 0.0381(14) 0.0409(14) 0.0170(12) -0.0059(11) 0.0046(11)
N2 0.0269(11) 0.0187(11) 0.0284(11) 0.0058(9) 0.0037(9) 0.0045(9)
N3 0.0244(11) 0.0237(11) 0.0388(13) 0.0148(10) 0.0061(10) 0.0080(9)
N4 0.0159(10) 0.0226(10) 0.0217(10) 0.0094(9) 0.0031(8) 0.0064(8)
N5 0.0174(10) 0.0218(10) 0.0187(10) 0.0073(8) 0.0030(8) 0.0069(8)
N6 0.0193(10) 0.0239(11) 0.0285(11) 0.0104(9) -0.0026(9) 0.0050(9)
N7 0.078(2) 0.0425(17) 0.0379(16) 0.0049(13) -0.0064(15) 0.0328(16)
N8 0.0373(13) 0.0233(12) 0.0342(14) 0.0077(10) 0.0085(11) 0.0089(10)
N9 0.0212(10) 0.0296(12) 0.0272(12) 0.0033(10) 0.0052(9) 0.0014(9)
N10 0.0172(10) 0.0197(10) 0.0217(10) 0.0092(8) 0.0036(8) 0.0062(8)
N11 0.0172(10) 0.0240(11) 0.0206(10) 0.0107(9) 0.0044(8) 0.0073(8)
N12 0.0187(10) 0.0225(11) 0.0238(10) 0.0103(9) 0.0001(9) 0.0067(9)
O1 0.0201(9) 0.0300(10) 0.0560(13) 0.0212(10) -0.0067(9) 0.0018(8)
O2 0.0227(9) 0.0384(10) 0.0237(9) 0.0152(8) 0.0077(7) 0.0157(8)
O3 0.0221(9) 0.0342(10) 0.0379(11) 0.0184(9) 0.0045(8) 0.0114(8)
O4 0.0175(9) 0.0546(13) 0.0433(12) 0.0188(11) 0.0063(8) 0.0079(9)
O5 0.0174(8) 0.0398(11) 0.0218(9) 0.0059(8) 0.0040(7) 0.0019(8)
O6 0.0255(9) 0.0222(9) 0.0352(10) 0.0104(8) 0.0003(8) 0.0078(7)
O7 0.0181(8) 0.0287(9) 0.0243(9) 0.0113(8) 0.0061(7) 0.0064(7)
O8 0.0205(9) 0.0267(9) 0.0280(9) 0.0081(8) -0.0011(7) 0.0067(7)
O9 0.0328(10) 0.0413(11) 0.0293(10) 0.0150(9) 0.0051(8) 0.0207(9)
O10 0.0339(10) 0.0350(10) 0.0235(9) 0.0158(8) 0.0075(8) 0.0173(8)

loop_
_atom_type_symbol
_atom_type_description
_atom_type_scat_dispersion_real
_atom_type_scat_dispersion_imag
_atom_type_scat_source
C C 0.0181 0.0091 'International Tables Vol C Tables 4.2.6.8 and 6.1.1.4'
H H 0.0000 0.0000 'International Tables Vol C Tables 4.2.6.8 and 6.1.1.4'
N N 0.0311 0.0180 'International Tables Vol C Tables 4.2.6.8 and 6.1.1.4'
O O 0.0492 0.0322 'International Tables Vol C Tables 4.2.6.8 and 6.1.1.4'

loop_
_geom_angle_atom_site_label_1
_geom_angle_atom_site_label_2
_geom_angle_atom_site_label_3
_geom_angle
N3 C1 C3 108.0(2)
N3 C1 C2 112.6(2)
C3 C1 C2 110.3(2)
N3 C1 C4 109.1(2)
C3 C1 C4 109.6(2)
C2 C1 C4 107.4(2)
C1 C2 H2A 109.5
C1 C2 H2B 109.5
H2A C2 H2B 109.5
C1 C2 H2C 109.5
H2A C2 H2C 109.5
H2B C2 H2C 109.5
C1 C3 H3A 109.5
C1 C3 H3B 109.5
H3A C3 H3B 109.5
C1 C3 H3C 109.5
H3A C3 H3C 109.5
H3B C3 H3C 109.5
O1 C4 N4 123.6(2)
O1 C4 C1 118.3(2)
N4 C4 C1 118.2(2)
N4 C5 C6 110.6(2)
N4 C5 C7 107.5(2)
C6 C5 C7 110.3(2)
N4 C5 C8 112.41(19)
C6 C5 C8 108.3(2)
C7 C5 C8 107.7(2)
C5 C6 H6A 109.5
C5 C6 H6B 109.5
H6A C6 H6B 109.5
C5 C6 H6C 109.5
H6A C6 H6C 109.5
H6B C6 H6C 109.5
C5 C7 H7A 109.5
C5 C7 H7B 109.5
H7A C7 H7B 109.5
C5 C7 H7C 109.5
H7A C7 H7C 109.5
H7B C7 H7C 109.5
O2 C8 N5 122.6(2)
O2 C8 C5 119.5(2)
N5 C8 C5 117.9(2)
N5 C9 C10 111.5(2)
N5 C9 C11 107.14(19)
C10 C9 C11 110.7(2)
N5 C9 C12 109.69(19)
C10 C9 C12 111.0(2)
C11 C9 C12 106.6(2)
C9 C10 H10A 109.5
C9 C10 H10B 109.5
H10A C10 H10B 109.5
C9 C10 H10C 109.5
H10A C10 H10C 109.5
H10B C10 H10C 109.5
C9 C11 H11A 109.5
C9 C11 H11B 109.5
H11A C11 H11B 109.5
C9 C11 H11C 109.5
H11A C11 H11C 109.5
H11B C11 H11C 109.5
O3 C12 N6 122.5(2)
O3 C12 C9 121.0(2)
N6 C12 C9 116.2(2)
N6 C13 C14 111.9(2)
N6 C13 C15 108.0(2)
C14 C13 C15 109.7(2)
N6 C13 C16 110.1(2)
C14 C13 C16 109.2(2)
C15 C13 C16 107.8(2)
C13 C14 H14A 109.5
C13 C14 H14B 109.5
H14A C14 H14B 109.5
C13 C14 H14C 109.5
H14A C14 H14C 109.5
H14B C14 H14C 109.5
C13 C15 H15A 109.5
C13 C15 H15B 109.5
H15A C15 H15B 109.5
C13 C15 H15C 109.5
H15A C15 H15C 109.5
H15B C15 H15C 109.5
O4 C16 O5 126.3(2)
O4 C16 C13 122.9(2)
O5 C16 C13 110.5(2)
O5 C17 C19 108.2(3)
O5 C17 C18 102.4(2)
C19 C17 C18 111.7(3)
O5 C17 C20 110.7(2)
C19 C17 C20 113.1(3)
C18 C17 C20 110.2(3)
C17 C18 H18A 109.5
C17 C18 H18B 109.5
H18A C18 H18B 109.5
C17 C18 H18C 109.5
H18A C18 H18C 109.5
H18B C18 H18C 109.5
C17 C19 H19A 109.5
C17 C19 H19B 109.5
H19A C19 H19B 109.5
C17 C19 H19C 109.5
H19A C19 H19C 109.5
H19B C19 H19C 109.5
C17 C20 H20A 109.5
C17 C20 H20B 109.5
H20A C20 H20B 109.5
C17 C20 H20C 109.5
H20A C20 H20C 109.5
H20B C20 H20C 109.5
N9 C21 C23 106.0(2)
N9 C21 C22 112.1(2)
C23 C21 C22 111.3(2)
N9 C21 C24 110.8(2)
C23 C21 C24 108.6(2)
C22 C21 C24 108.0(2)
C21 C22 H22A 109.5
C21 C22 H22B 109.5
H22A C22 H22B 109.5
C21 C22 H22C 109.5
H22A C22 H22C 109.5
H22B C22 H22C 109.5
C21 C23 H23A 109.5
C21 C23 H23B 109.5
H23A C23 H23B 109.5
C21 C23 H23C 109.5
H23A C23 H23C 109.5
H23B C23 H23C 109.5
O6 C24 N10 123.1(2)
O6 C24 C21 118.7(2)
N10 C24 C21 118.3(2)
N10 C25 C26 108.49(19)
N10 C25 C27 110.0(2)
C26 C25 C27 109.9(2)
N10 C25 C28 111.21(18)
C26 C25 C28 107.78(19)
C27 C25 C28 109.45(19)
C25 C26 H26A 109.5
C25 C26 H26B 109.5
H26A C26 H26B 109.5
C25 C26 H26C 109.5
H26A C26 H26C 109.5
H26B C26 H26C 109.5
C25 C27 H27A 109.5
C25 C27 H27B 109.5
H27A C27 H27B 109.5
C25 C27 H27C 109.5
H27A C27 H27C 109.5
H27B C27 H27C 109.5
O7 C28 N11 123.0(2)
O7 C28 C25 120.4(2)
N11 C28 C25 116.6(2)
N11 C29 C31 111.01(19)
N11 C29 C30 107.2(2)
C31 C29 C30 110.6(2)
N11 C29 C32 110.39(19)
C31 C29 C32 110.6(2)
C30 C29 C32 106.86(19)
C29 C30 H30A 109.5
C29 C30 H30B 109.5
H30A C30 H30B 109.5
C29 C30 H30C 109.5
H30A C30 H30C 109.5
H30B C30 H30C 109.5
C29 C31 H31A 109.5
C29 C31 H31B 109.5
H31A C31 H31B 109.5
C29 C31 H31C 109.5
H31A C31 H31C 109.5
H31B C31 H31C 109.5
O8 C32 N12 122.8(2)
O8 C32 C29 121.0(2)
N12 C32 C29 115.9(2)
N12 C33 C35 111.7(2)
N12 C33 C34 107.5(2)
C35 C33 C34 110.4(2)
N12 C33 C36 110.3(2)
C35 C33 C36 108.6(2)
C34 C33 C36 108.2(2)
C33 C34 H34A 109.5
C33 C34 H34B 109.5
H34A C34 H34B 109.5
C33 C34 H34C 109.5
H34A C34 H34C 109.5
H34B C34 H34C 109.5
C33 C35 H35A 109.5
C33 C35 H35B 109.5
H35A C35 H35B 109.5
C33 C35 H35C 109.5
H35A C35 H35C 109.5
H35B C35 H35C 109.5
O9 C36 O10 126.0(2)
O9 C36 C33 123.1(2)
O10 C36 C33 110.8(2)
O10 C37 C39 108.9(2)
O10 C37 C40 101.6(2)
C39 C37 C40 110.4(3)
O10 C37 C38 111.1(2)
C39 C37 C38 114.2(3)
C40 C37 C38 109.9(3)
C37 C38 H38A 109.5
C37 C38 H38B 109.5
H38A C38 H38B 109.5
C37 C38 H38C 109.5
H38A C38 H38C 109.5
H38B C38 H38C 109.5
C37 C39 H39A 109.5
C37 C39 H39B 109.5
H39A C39 H39B 109.5
C37 C39 H39C 109.5
H39A C39 H39C 109.5
H39B C39 H39C 109.5
C37 C40 H40A 109.5
C37 C40 H40B 109.5
H40A C40 H40B 109.5
C37 C40 H40C 109.5
H40A C40 H40C 109.5
H40B C40 H40C 109.5
N1 N2 N3 172.9(3)
N2 N3 C1 117.0(2)
C4 N4 C5 122.4(2)
C4 N4 H4 121.4(18)
C5 N4 H4 116.1(18)
C8 N5 C9 121.7(2)
C8 N5 H5 119(2)
C9 N5 H5 118(2)
C12 N6 C13 122.6(2)
C12 N6 H6 120(2)
C13 N6 H6 117(2)
N7 N8 N9 172.0(3)
N8 N9 C21 116.1(2)
C24 N10 C25 121.9(2)
C24 N10 H10 120(2)
C25 N10 H10 118(2)
C28 N11 C29 122.2(2)
C28 N11 H11 117(2)
C29 N11 H11 120(2)
C32 N12 C33 122.4(2)
C32 N12 H12 121(2)
C33 N12 H12 116(2)
C16 O5 C17 121.4(2)
C36 O10 C37 119.0(2)

loop_
_geom_bond_atom_site_label_1
_geom_bond_atom_site_label_2
_geom_bond_distance
C1 N3 1.490(3)
C1 C3 1.531(4)
C1 C2 1.533(3)
C1 C4 1.540(4)
C2 H2A 0.9800
C2 H2B 0.9800
C2 H2C 0.9800
C3 H3A 0.9800
C3 H3B 0.9800
C3 H3C 0.9800
C4 O1 1.224(3)
C4 N4 1.342(3)
C5 N4 1.478(3)
C5 C6 1.526(3)
C5 C7 1.528(4)
C5 C8 1.543(3)
C6 H6A 0.9800
C6 H6B 0.9800
C6 H6C 0.9800
C7 H7A 0.9800
C7 H7B 0.9800
C7 H7C 0.9800
C8 O2 1.225(3)
C8 N5 1.341(3)
C9 N5 1.468(3)
C9 C10 1.521(3)
C9 C11 1.536(3)
C9 C12 1.542(3)
C10 H10A 0.9800
C10 H10B 0.9800
C10 H10C 0.9800
C11 H11A 0.9800
C11 H11B 0.9800
C11 H11C 0.9800
C12 O3 1.228(3)
C12 N6 1.348(3)
C13 N6 1.463(3)
C13 C14 1.531(4)
C13 C15 1.533(4)
C13 C16 1.535(4)
C14 H14A 0.9800
C14 H14B 0.9800
C14 H14C 0.9800
C15 H15A 0.9800
C15 H15B 0.9800
C15 H15C 0.9800
C16 O4 1.202(3)
C16 O5 1.342(3)
C17 O5 1.470(3)
C17 C19 1.501(5)
C17 C18 1.520(4)
C17 C20 1.522(4)
C18 H18A 0.9800
C18 H18B 0.9800
C18 H18C 0.9800
C19 H19A 0.9800
C19 H19B 0.9800
C19 H19C 0.9800
C20 H20A 0.9800
C20 H20B 0.9800
C20 H20C 0.9800
C21 N9 1.491(3)
C21 C23 1.529(4)
C21 C22 1.531(4)
C21 C24 1.537(3)
C22 H22A 0.9800
C22 H22B 0.9800
C22 H22C 0.9800
C23 H23A 0.9800
C23 H23B 0.9800
C23 H23C 0.9800
C24 O6 1.229(3)
C24 N10 1.349(3)
C25 N10 1.467(3)
C25 C26 1.526(3)
C25 C27 1.535(3)
C25 C28 1.546(3)
C26 H26A 0.9800
C26 H26B 0.9800
C26 H26C 0.9800
C27 H27A 0.9800
C27 H27B 0.9800
C27 H27C 0.9800
C28 O7 1.225(3)
C28 N11 1.350(3)
C29 N11 1.468(3)
C29 C31 1.521(3)
C29 C30 1.537(3)
C29 C32 1.549(3)
C30 H30A 0.9800
C30 H30B 0.9800
C30 H30C 0.9800
C31 H31A 0.9800
C31 H31B 0.9800
C31 H31C 0.9800
C32 O8 1.223(3)
C32 N12 1.344(3)
C33 N12 1.465(3)
C33 C35 1.520(4)
C33 C34 1.532(4)
C33 C36 1.546(3)
C34 H34A 0.9800
C34 H34B 0.9800
C34 H34C 0.9800
C35 H35A 0.9800
C35 H35B 0.9800
C35 H35C 0.9800
C36 O9 1.199(3)
C36 O10 1.338(3)
C37 O10 1.488(3)
C37 C39 1.509(5)
C37 C40 1.512(4)
C37 C38 1.518(4)
C38 H38A 0.9800
C38 H38B 0.9800
C38 H38C 0.9800
C39 H39A 0.9800
C39 H39B 0.9800
C39 H39C 0.9800
C40 H40A 0.9800
C40 H40B 0.9800
C40 H40C 0.9800
N1 N2 1.134(3)
N2 N3 1.227(3)
N4 H4 0.84(3)
N5 H5 0.82(3)
N6 H6 0.86(4)
N7 N8 1.137(4)
N8 N9 1.230(3)
N10 H10 0.85(3)
N11 H11 0.81(3)
N12 H12 0.78(3)

loop_
_geom_hbond_atom_site_label_D
_geom_hbond_atom_site_label_H
_geom_hbond_atom_site_label_A
_geom_hbond_distance_DH
_geom_hbond_distance_HA
_geom_hbond_distance_DA
_geom_hbond_angle_DHA
_geom_hbond_site_symmetry_A
N6 H6 O1 0.86(4) 2.15(4) 2.987(3) 164(3) .
N5 H5 O8 0.82(3) 2.61(3) 3.212(3) 132(3) .
N4 H4 O7 0.84(3) 2.31(3) 3.107(3) 157(2) .
N10 H10 O2 0.85(3) 2.29(3) 3.054(3) 149(3) 1_455
N12 H12 O6 0.78(3) 2.25(3) 2.996(3) 162(3) .

loop_
_geom_torsion_atom_site_label_1
_geom_torsion_atom_site_label_2
_geom_torsion_atom_site_label_3
_geom_torsion_atom_site_label_4
_geom_torsion
N3 C1 C4 O1 178.5(2)
C3 C1 C4 O1 -63.5(3)
C2 C1 C4 O1 56.2(3)
N3 C1 C4 N4 -0.9(3)
C3 C1 C4 N4 117.0(3)
C2 C1 C4 N4 -123.2(2)
N4 C5 C8 O2 -156.4(2)
C6 C5 C8 O2 -33.8(3)
C7 C5 C8 O2 85.5(3)
N4 C5 C8 N5 23.6(3)
C6 C5 C8 N5 146.1(2)
C7 C5 C8 N5 -94.6(3)
N5 C9 C12 O3 -149.1(2)
C10 C9 C12 O3 -25.4(3)
C11 C9 C12 O3 95.2(3)
N5 C9 C12 N6 37.1(3)
C10 C9 C12 N6 160.8(2)
C11 C9 C12 N6 -78.6(3)
N6 C13 C16 O4 141.5(3)
C14 C13 C16 O4 18.3(4)
C15 C13 C16 O4 -100.9(3)
N6 C13 C16 O5 -44.4(3)
C14 C13 C16 O5 -167.6(2)
C15 C13 C16 O5 73.2(3)
N9 C21 C24 O6 -176.0(2)
C23 C21 C24 O6 67.9(3)
C22 C21 C24 O6 -52.9(3)
N9 C21 C24 N10 4.8(3)
C23 C21 C24 N10 -111.3(3)
C22 C21 C24 N10 127.9(2)
N10 C25 C28 O7 153.3(2)
C26 C25 C28 O7 -87.9(3)
C27 C25 C28 O7 31.5(3)
N10 C25 C28 N11 -28.3(3)
C26 C25 C28 N11 90.5(2)
C27 C25 C28 N11 -150.0(2)
N11 C29 C32 O8 147.2(2)
C31 C29 C32 O8 24.0(3)
C30 C29 C32 O8 -96.5(3)
N11 C29 C32 N12 -39.3(3)
C31 C29 C32 N12 -162.5(2)
C30 C29 C32 N12 77.0(3)
N12 C33 C36 O9 -140.3(3)
C35 C33 C36 O9 -17.6(3)
C34 C33 C36 O9 102.3(3)
N12 C33 C36 O10 44.4(3)
C35 C33 C36 O10 167.1(2)
C34 C33 C36 O10 -73.0(3)
N1 N2 N3 C1 -173(2)
C3 C1 N3 N2 116.0(3)
C2 C1 N3 N2 -6.0(3)
C4 C1 N3 N2 -125.1(2)
O1 C4 N4 C5 -10.5(4)
C1 C4 N4 C5 168.9(2)
C6 C5 N4 C4 -58.9(3)
C7 C5 N4 C4 -179.4(2)
C8 C5 N4 C4 62.3(3)
O2 C8 N5 C9 2.9(4)
C5 C8 N5 C9 -177.1(2)
C10 C9 N5 C8 -69.0(3)
C11 C9 N5 C8 169.8(2)
C12 C9 N5 C8 54.4(3)
O3 C12 N6 C13 -2.2(4)
C9 C12 N6 C13 171.5(2)
C14 C13 N6 C12 73.4(3)
C15 C13 N6 C12 -165.7(2)
C16 C13 N6 C12 -48.3(3)
N7 N8 N9 C21 175(2)
C23 C21 N9 N8 -154.4(2)
C22 C21 N9 N8 -32.8(3)
C24 C21 N9 N8 87.9(3)
O6 C24 N10 C25 8.0(4)
C21 C24 N10 C25 -172.9(2)
C26 C25 N10 C24 -178.3(2)
C27 C25 N10 C24 61.5(3)
C28 C25 N10 C24 -59.9(3)
O7 C28 N11 C29 -2.2(4)
C25 C28 N11 C29 179.4(2)
C31 C29 N11 C28 69.9(3)
C30 C29 N11 C28 -169.1(2)
C32 C29 N11 C28 -53.1(3)
O8 C32 N12 C33 -1.5(4)
C29 C32 N12 C33 -174.8(2)
C35 C33 N12 C32 -71.8(3)
C34 C33 N12 C32 166.9(2)
C36 C33 N12 C32 49.1(3)
O4 C16 O5 C17 -5.8(4)
C13 C16 O5 C17 -179.6(2)
C19 C17 O5 C16 -60.9(3)
C18 C17 O5 C16 -179.0(2)
C20 C17 O5 C16 63.6(3)
O9 C36 O10 C37 10.9(4)
C33 C36 O10 C37 -173.9(2)
C39 C37 O10 C36 63.8(3)
C40 C37 O10 C36 -179.6(2)
C38 C37 O10 C36 -62.8(3)
